data_2016373
loop_
_publ_author_name
'Ejsmont, Krzysztof'
'Joly, Jean-Pierre'
'Wenger, Emmanuel'
'Jelsch, Christian'

_publ_section_title
;
 (2<i>S</i>,3<i>S</i>)-2-(<i>N</i>,<i>N</i>-Dibenzylamino)butane-1,3-diol
 refined using a multipolar atom model
;
_journal_coeditor_code DN3056
_journal_issue 1
_journal_name_full 'Acta Crystallographica Section C'
_journal_page_first o18
_journal_page_last o20
_journal_paper_doi 10.1107/S0108270107043296
_journal_volume 64
_journal_year 2008
_chemical_formula_iupac 'C18 H23 N1 O2'
_chemical_formula_moiety 'C18 H23 N1 O2'
_chemical_formula_sum 'C18 H23 N O2'
_chemical_formula_weight 285.37
_chemical_name_systematic (2S,3S)-2-(N,N-dibenzylamino)butane-1,3-diol
_space_group_IT_number 5
_symmetry_cell_setting monoclinic
_symmetry_space_group_name_Hall 'C 2y'
_symmetry_space_group_name_H-M 'C 1 2 1'
_atom_sites_solution_hydrogens geom
_atom_sites_solution_primary direct
_atom_sites_solution_secondary difmap
_cell_angle_alpha 90.00
_cell_angle_beta 123.126(8)
_cell_angle_gamma 90.00
_cell_formula_units_Z 4
_cell_length_a 18.6701(4)
_cell_length_b 6.6520(10)
_cell_length_c 16.060(2)
_cell_measurement_reflns_used 3216
_cell_measurement_temperature 100(2)
_cell_measurement_theta_max 23.8
_cell_measurement_theta_min 2.53
_cell_volume 1670.4(4)
_computing_cell_refinement 'CrysAlisRED (Oxford Diffraction, 2006)'
_computing_data_collection 'CrysAlisCCD (Oxford Diffraction, 2006)'
_computing_data_reduction 'CrysAlisRED (Oxford Diffraction, 2006)'
_computing_molecular_graphics 'SHELXTL (Sheldrick, 1990)'
_computing_publication_material 'publCIF (Westrip, 2007)'
_computing_structure_refinement 'SHELXL97 (Sheldrick, 1997)'
_computing_structure_solution 'SIR92 (Altomare <i>et al.</i>,  1993)'
_diffrn_ambient_temperature 100(2)
_diffrn_measured_fraction_theta_full 0.973
_diffrn_measured_fraction_theta_max 0.973
_diffrn_radiation_monochromator graphite
_diffrn_radiation_source 'fine-focus sealed tube'
_diffrn_radiation_type MoK\a
_diffrn_radiation_wavelength 0.71073
_diffrn_reflns_av_R_equivalents 0.0000
_diffrn_reflns_av_sigmaI/netI 0.0173
_diffrn_reflns_limit_h_max 20
_diffrn_reflns_limit_h_min -23
_diffrn_reflns_limit_k_max 8
_diffrn_reflns_limit_k_min 0
_diffrn_reflns_limit_l_max 20
_diffrn_reflns_limit_l_min 0
_diffrn_reflns_number 2016
_diffrn_reflns_theta_full 27.41
_diffrn_reflns_theta_max 27.41
_diffrn_reflns_theta_min 3.66
_exptl_absorpt_coefficient_mu 0.073
_exptl_crystal_colour colourless
_exptl_crystal_density_diffrn 1.135
_exptl_crystal_density_method 'not measured'
_exptl_crystal_description prismatic
_exptl_crystal_F_000 616
_exptl_crystal_size_max 0.35
_exptl_crystal_size_mid 0.25
_exptl_crystal_size_min 0.20
_refine_diff_density_max 0.276
_refine_diff_density_min -0.156
_refine_ls_extinction_method none
_refine_ls_goodness_of_fit_ref 1.060
_refine_ls_hydrogen_treatment constr
_refine_ls_matrix_type full
_refine_ls_number_parameters 193
_refine_ls_number_reflns 2016
_refine_ls_number_restraints 1
_refine_ls_restrained_S_all 1.060
_refine_ls_R_factor_all 0.0375
_refine_ls_R_factor_gt 0.0368
_refine_ls_shift/su_max 0.000
_refine_ls_shift/su_mean 0.000
_refine_ls_structure_factor_coef Fsqd
_refine_ls_weighting_details 'calc w=1/[\s^2^(Fo^2^)+(0.0542P)^2^+0.7930P] where P=(Fo^2^+2Fc^2^)/3'
_refine_ls_weighting_scheme calc
_refine_ls_wR_factor_gt 0.0908
_refine_ls_wR_factor_ref 0.0913
_reflns_number_gt 1965
_reflns_number_total 2016
_reflns_threshold_expression >2sigma(I)
_cod_data_source_file dn3056.cif
_cod_data_source_block II
_cod_original_cell_volume 1670.4(3)
_cod_original_sg_symbol_H-M 'C 2'
_cod_original_formula_sum 'C18 H23 N1 O2'
_cod_database_code 2016373
_cod_database_fobs_code 2016373

loop_
_symmetry_equiv_pos_as_xyz
'x, y, z'
'-x, y, -z'
'x+1/2, y+1/2, z'
'-x+1/2, y+1/2, -z'

loop_
_atom_site_type_symbol
_atom_site_label
_atom_site_fract_x
_atom_site_fract_y
_atom_site_fract_z
_atom_site_U_iso_or_equiv
_atom_site_adp_type
_atom_site_calc_flag
_atom_site_refinement_flags
_atom_site_occupancy
O O1 0.25356(8) -0.1501(2) 0.29809(9) 0.0237(3) Uani d . 1
H H1 0.2024 -0.1183 0.2564 0.036 Uiso calc R 1
O O2 0.23295(8) 0.53289(19) 0.39723(10) 0.0236(3) Uani d . 1
H H2 0.2437 0.6071 0.3631 0.035 Uiso calc R 1
N N1 0.15196(8) 0.1614(2) 0.28283(10) 0.0160(3) Uani d . 1
C C1 0.24683(10) 0.1972(3) 0.33879(12) 0.0155(3) Uani d . 1
H H1A 0.2608 0.2436 0.2900 0.019 Uiso calc R 1
C C2 0.29111(10) -0.0079(3) 0.38078(12) 0.0175(3) Uani d . 1
H H2A 0.2784 -0.0548 0.4306 0.021 Uiso calc R 1
C C3 0.38880(11) -0.0072(3) 0.43024(13) 0.0252(4) Uani d . 1
H H3A 0.4105 -0.1453 0.4469 0.038 Uiso calc R 1
H H3B 0.4157 0.0738 0.4910 0.038 Uiso calc R 1
H H3C 0.4024 0.0503 0.3842 0.038 Uiso calc R 1
C C4 0.28385(10) 0.3538(3) 0.42456(12) 0.0190(3) Uani d . 1
H H4A 0.2875 0.2919 0.4828 0.023 Uiso calc R 1
H H4B 0.3425 0.3903 0.4443 0.023 Uiso calc R 1
C C5 0.11876(10) 0.1553(3) 0.34968(12) 0.0179(3) Uani d . 1
H H5A 0.1074 0.2942 0.3616 0.021 Uiso calc R 1
H H5B 0.1631 0.0969 0.4146 0.021 Uiso calc R 1
C C6 0.03675(10) 0.0312(3) 0.30499(12) 0.0185(3) Uani d . 1
C C7 -0.03725(11) 0.1123(3) 0.29580(12) 0.0211(4) Uani d . 1
H H7 -0.0360 0.2460 0.3174 0.025 Uiso calc R 1
C C8 -0.11264(11) -0.0016(3) 0.25519(13) 0.0257(4) Uani d . 1
H H8 -0.1617 0.0549 0.2498 0.031 Uiso calc R 1
C C9 -0.11528(12) -0.1978(3) 0.22276(13) 0.0246(4) Uani d . 1
H H9 -0.1664 -0.2744 0.1939 0.030 Uiso calc R 1
C C10 -0.04146(12) -0.2811(3) 0.23326(14) 0.0249(4) Uani d . 1
H H10 -0.0427 -0.4154 0.2124 0.030 Uiso calc R 1
C C11 0.03407(11) -0.1677(3) 0.27433(13) 0.0221(4) Uani d . 1
H H11 0.0835 -0.2261 0.2814 0.026 Uiso calc R 1
C C12 0.09796(10) 0.2986(3) 0.19620(12) 0.0183(3) Uani d . 1
H H12A 0.1044 0.4377 0.2212 0.022 Uiso calc R 1
H H12B 0.0372 0.2599 0.1643 0.022 Uiso calc R 1
C C13 0.12040(10) 0.2954(3) 0.11695(11) 0.0178(3) Uani d . 1
C C14 0.11466(11) 0.1178(3) 0.06579(13) 0.0224(4) Uani d . 1
H H14 0.0976 -0.0038 0.0811 0.027 Uiso calc R 1
C C15 0.13415(12) 0.1181(3) -0.00855(14) 0.0283(4) Uani d . 1
H H15 0.1301 -0.0032 -0.0421 0.034 Uiso calc R 1
C C16 0.15915(12) 0.2953(4) -0.03249(13) 0.0283(4) Uani d . 1
H H16 0.1725 0.2951 -0.0817 0.034 Uiso calc R 1
C C17 0.16423(12) 0.4724(4) 0.01680(13) 0.0280(4) Uani d . 1
H H17 0.1805 0.5940 0.0005 0.034 Uiso calc R 1
C C18 0.14513(11) 0.4725(3) 0.09166(13) 0.0224(4) Uani d . 1
H H18 0.1492 0.5943 0.1249 0.027 Uiso calc R 1

loop_
_atom_site_aniso_label
_atom_site_aniso_U_11
_atom_site_aniso_U_22
_atom_site_aniso_U_33
_atom_site_aniso_U_12
_atom_site_aniso_U_13
_atom_site_aniso_U_23
O1 0.0249(6) 0.0181(6) 0.0245(6) 0.0035(5) 0.0111(5) -0.0015(5)
O2 0.0276(6) 0.0150(6) 0.0285(6) 0.0018(5) 0.0156(5) -0.0004(5)
N1 0.0139(6) 0.0177(7) 0.0163(6) 0.0010(5) 0.0081(5) 0.0016(5)
C1 0.0148(7) 0.0148(8) 0.0176(7) 0.0009(6) 0.0093(6) 0.0010(6)
C2 0.0192(7) 0.0155(8) 0.0186(7) 0.0027(7) 0.0109(6) 0.0019(7)
C3 0.0180(8) 0.0253(9) 0.0293(9) 0.0053(7) 0.0110(7) 0.0049(8)
C4 0.0184(7) 0.0163(8) 0.0203(8) -0.0005(7) 0.0093(6) -0.0009(7)
C5 0.0177(7) 0.0199(8) 0.0181(7) 0.0001(7) 0.0111(6) 0.0000(7)
C6 0.0186(8) 0.0216(8) 0.0168(7) 0.0002(7) 0.0105(6) 0.0019(7)
C7 0.0221(8) 0.0224(8) 0.0218(8) 0.0021(7) 0.0139(7) 0.0016(7)
C8 0.0194(8) 0.0345(10) 0.0268(8) 0.0016(8) 0.0149(7) 0.0032(8)
C9 0.0207(8) 0.0315(10) 0.0231(8) -0.0069(8) 0.0128(7) 0.0010(8)
C10 0.0275(9) 0.0214(8) 0.0276(9) -0.0035(8) 0.0163(8) -0.0005(7)
C11 0.0198(8) 0.0218(9) 0.0264(8) 0.0011(7) 0.0137(7) 0.0010(7)
C12 0.0180(7) 0.0184(8) 0.0175(7) 0.0036(6) 0.0091(6) 0.0022(7)
C13 0.0142(7) 0.0206(8) 0.0148(7) 0.0024(6) 0.0056(6) 0.0018(7)
C14 0.0227(8) 0.0202(9) 0.0207(8) 0.0006(7) 0.0095(7) -0.0008(7)
C15 0.0268(9) 0.0340(11) 0.0208(8) 0.0054(8) 0.0108(7) -0.0041(8)
C16 0.0219(8) 0.0441(12) 0.0191(8) 0.0048(8) 0.0115(7) 0.0028(9)
C17 0.0236(9) 0.0358(11) 0.0229(8) -0.0032(8) 0.0115(7) 0.0056(8)
C18 0.0229(8) 0.0212(9) 0.0205(8) -0.0003(7) 0.0101(7) 0.0001(7)

loop_
_atom_type_symbol
_atom_type_description
_atom_type_scat_dispersion_real
_atom_type_scat_dispersion_imag
_atom_type_scat_source
C C 0.003 0.002 'Clementi & Roetti 1974. Atomic Data & Nuclear Data Tables. 14, 177'
H H 0.000 0.000 'Clementi & Roetti 1974. Atomic Data & Nuclear Data Tables. 14, 177'
N N 0.007 0.003 'Clementi & Roetti 1974. Atomic Data & Nuclear Data Tables. 14, 177'
O O 0.011 0.006 'Clementi & Roetti 1974. Atomic Data & Nuclear Data Tables. 14, 177'

loop_
_geom_angle_atom_site_label_1
_geom_angle_atom_site_label_2
_geom_angle_atom_site_label_3
_geom_angle
C2 O1 H1 109.5
C4 O2 H2 109.5
C12 N1 C1 115.65(13)
C12 N1 C5 110.36(12)
C1 N1 C5 112.81(12)
N1 C1 C2 107.17(13)
N1 C1 C4 116.32(13)
C2 C1 C4 109.38(13)
N1 C1 H1A 107.9
C2 C1 H1A 107.9
C4 C1 H1A 107.9
O1 C2 C3 108.40(13)
O1 C2 C1 107.36(12)
C3 C2 C1 114.97(14)
O1 C2 H2A 108.7
C3 C2 H2A 108.7
C1 C2 H2A 108.7
C2 C3 H3A 109.5
C2 C3 H3B 109.5
H3A C3 H3B 109.5
C2 C3 H3C 109.5
H3A C3 H3C 109.5
H3B C3 H3C 109.5
O2 C4 C1 112.68(13)
O2 C4 H4A 109.1
C1 C4 H4A 109.1
O2 C4 H4B 109.1
C1 C4 H4B 109.1
H4A C4 H4B 107.8
N1 C5 C6 112.13(13)
N1 C5 H5A 109.2
C6 C5 H5A 109.2
N1 C5 H5B 109.2
C6 C5 H5B 109.2
H5A C5 H5B 107.9
C11 C6 C7 118.55(16)
C11 C6 C5 120.54(15)
C7 C6 C5 120.90(16)
C8 C7 C6 121.06(17)
C8 C7 H7 119.5
C6 C7 H7 119.5
C9 C8 C7 119.96(17)
C9 C8 H8 120.0
C7 C8 H8 120.0
C8 C9 C10 119.39(17)
C8 C9 H9 120.3
C10 C9 H9 120.3
C11 C10 C9 120.71(18)
C11 C10 H10 119.6
C9 C10 H10 119.6
C6 C11 C10 120.32(17)
C6 C11 H11 119.8
C10 C11 H11 119.8
N1 C12 C13 114.15(13)
N1 C12 H12A 108.7
C13 C12 H12A 108.7
N1 C12 H12B 108.7
C13 C12 H12B 108.7
H12A C12 H12B 107.6
C18 C13 C14 117.83(14)
C18 C13 C12 120.55(15)
C14 C13 C12 121.61(16)
C13 C14 C15 120.95(18)
C13 C14 H14 119.5
C15 C14 H14 119.5
C16 C15 C14 120.55(19)
C16 C15 H15 119.7
C14 C15 H15 119.7
C17 C16 C15 119.09(16)
C17 C16 H16 120.5
C15 C16 H16 120.5
C16 C17 C18 120.51(19)
C16 C17 H17 119.7
C18 C17 H17 119.7
C13 C18 C17 121.07(18)
C13 C18 H18 119.5
C17 C18 H18 119.5

loop_
_geom_bond_atom_site_label_1
_geom_bond_atom_site_label_2
_geom_bond_distance
O1 C2 1.460(2)
O1 H1 0.8400
O2 C4 1.435(2)
O2 H2 0.8400
N1 C12 1.500(2)
N1 C1 1.504(2)
N1 C5 1.505(2)
C1 C2 1.546(2)
C1 C4 1.555(2)
C1 H1A 1.0000
C2 C3 1.541(2)
C2 H2A 1.0000
C3 H3A 0.9800
C3 H3B 0.9800
C3 H3C 0.9800
C4 H4A 0.9900
C4 H4B 0.9900
C5 C6 1.530(2)
C5 H5A 0.9900
C5 H5B 0.9900
C6 C11 1.403(3)
C6 C7 1.414(2)
C7 C8 1.406(3)
C7 H7 0.9500
C8 C9 1.396(3)
C8 H8 0.9500
C9 C10 1.407(3)
C9 H9 0.9500
C10 C11 1.406(3)
C10 H10 0.9500
C11 H11 0.9500
C12 C13 1.542(2)
C12 H12A 0.9900
C12 H12B 0.9900
C13 C18 1.403(3)
C13 C14 1.409(2)
C14 C15 1.426(3)
C14 H14 0.9500
C15 C16 1.397(3)
C15 H15 0.9500
C16 C17 1.393(3)
C16 H16 0.9500
C17 C18 1.429(3)
C17 H17 0.9500
C18 H18 0.9500

loop_
_geom_hbond_atom_site_label_D
_geom_hbond_atom_site_label_H
_geom_hbond_atom_site_label_A
_geom_hbond_site_symmetry_A
_geom_hbond_distance_DH
_geom_hbond_distance_HA
_geom_hbond_distance_DA
_geom_hbond_angle_DHA
O1 HO1 N1 1_555 0.967 2.061 2.729(3) 124.58
O2 HO2 O1 1_565 0.967 1.868 2.789(2) 158.19

loop_
_cod_related_entry_id
_cod_related_entry_database
_cod_related_entry_code
1 ChemSpider 21196511
